data_7118540
loop_
_publ_author_name
'Lama, Prem'
'Alimi, Lukman O.'
'Das, Raj Kumar'
'Barbour, Leonard J.'

_publ_section_title
;
 Hydration-dependent anomalous thermal expansion behaviour in a
 coordination polymer.
;
_journal_issue 15
_journal_name_full 'Chemical communications (Cambridge, England)'
_journal_page_first 3231
_journal_page_last 3234
_journal_paper_doi 10.1039/c6cc00158k
_journal_volume 52
_journal_year 2016
_chemical_formula_moiety 'C22 H18 N2 O6 Zn, H2 O'
_chemical_formula_sum 'C22 H20 N2 O7 Zn'
_chemical_formula_weight 489.77
_chemical_name_systematic
; 
 ? 
;
_space_group_IT_number 33
_symmetry_cell_setting orthorhombic
_symmetry_space_group_name_Hall 'P 2c -2n'
_symmetry_space_group_name_H-M 'P n a 21'
_atom_sites_solution_hydrogens geom
_atom_sites_solution_primary direct
_atom_sites_solution_secondary difmap
_audit_creation_method SHELXL-97
_audit_update_record
;
2015-12-09 deposited with the CCDC.
2016-01-20 downloaded from the CCDC.
;
_cell_angle_alpha 90.00
_cell_angle_beta 90.00
_cell_angle_gamma 90.00
_cell_formula_units_Z 4
_cell_length_a 19.1196(10)
_cell_length_b 7.8379(4)
_cell_length_c 13.7729(7)
_cell_measurement_reflns_used 5215
_cell_measurement_temperature 180(2)
_cell_measurement_theta_max 26.01
_cell_measurement_theta_min 2.59
_cell_volume 2063.97(18)
_computing_cell_refinement 'SAINT (Bruker, 2009)'
_computing_data_reduction SAINT
_computing_molecular_graphics 'X-Seed (Barbour 2001)'
_computing_structure_refinement 'SHELXL-97 (Sheldrick, 1997)'
_computing_structure_solution 'SHELXS-97 (Sheldrick, 1990)'
_diffrn_ambient_temperature 180(2)
_diffrn_measured_fraction_theta_full 1.000
_diffrn_measured_fraction_theta_max 1.000
_diffrn_measurement_device_type 'CCD area detector'
_diffrn_measurement_method 'phi and omega scans'
_diffrn_radiation_monochromator graphite
_diffrn_radiation_source 'fine-focus sealed tube'
_diffrn_radiation_type MoK\a
_diffrn_radiation_wavelength 0.71073
_diffrn_reflns_av_R_equivalents 0.0224
_diffrn_reflns_av_sigmaI/netI 0.0442
_diffrn_reflns_limit_h_max 23
_diffrn_reflns_limit_h_min -23
_diffrn_reflns_limit_k_max 5
_diffrn_reflns_limit_k_min -9
_diffrn_reflns_limit_l_max 16
_diffrn_reflns_limit_l_min -17
_diffrn_reflns_number 10711
_diffrn_reflns_theta_full 26.01
_diffrn_reflns_theta_max 26.01
_diffrn_reflns_theta_min 2.13
_exptl_absorpt_coefficient_mu 1.239
_exptl_absorpt_correction_T_max 0.7951
_exptl_absorpt_correction_T_min 0.6074
_exptl_absorpt_correction_type multi-scan
_exptl_absorpt_process_details SADABS
_exptl_crystal_colour colorless
_exptl_crystal_density_diffrn 1.576
_exptl_crystal_density_method 'not measured'
_exptl_crystal_description block
_exptl_crystal_F_000 1008
_exptl_crystal_size_max 0.45
_exptl_crystal_size_mid 0.33
_exptl_crystal_size_min 0.19
_refine_diff_density_max 0.263
_refine_diff_density_min -0.540
_refine_diff_density_rms 0.056
_refine_ls_abs_structure_details 'Flack H D (1983), Acta Cryst. A39, 876-881'
_refine_ls_abs_structure_Flack 0.013(9)
_refine_ls_extinction_method none
_refine_ls_goodness_of_fit_ref 1.092
_refine_ls_hydrogen_treatment mixed
_refine_ls_matrix_type full
_refine_ls_number_parameters 289
_refine_ls_number_reflns 4032
_refine_ls_number_restraints 4
_refine_ls_restrained_S_all 1.095
_refine_ls_R_factor_all 0.0278
_refine_ls_R_factor_gt 0.0255
_refine_ls_shift/su_max 0.009
_refine_ls_shift/su_mean 0.000
_refine_ls_structure_factor_coef Fsqd
_refine_ls_weighting_details 'calc w=1/[\s^2^(Fo^2^)+(0.0179P)^2^+0.5330P] where P=(Fo^2^+2Fc^2^)/3'
_refine_ls_weighting_scheme calc
_refine_ls_wR_factor_gt 0.0651
_refine_ls_wR_factor_ref 0.0663
_reflns_number_gt 3813
_reflns_number_total 4032
_reflns_threshold_expression >2sigma(I)
_cod_data_source_file c6cc00158k2.cif
_cod_data_source_block LJB_1_H2O_180K
_cod_depositor_comments 'Adding full bibliography for 7118534--7118552.cif.'
_cod_original_sg_symbol_Hall P2c-2n
_cod_original_sg_symbol_H-M Pna21
_cod_database_code 7118540

loop_
_symmetry_equiv_pos_as_xyz
'x, y, z'
'-x, -y, z+1/2'
'-x+1/2, y+1/2, z+1/2'
'x+1/2, -y+1/2, z'

loop_
_atom_site_label
_atom_site_type_symbol
_atom_site_fract_x
_atom_site_fract_y
_atom_site_fract_z
_atom_site_U_iso_or_equiv
_atom_site_adp_type
_atom_site_occupancy
_atom_site_symmetry_multiplicity
_atom_site_calc_flag
_atom_site_refinement_flags
Zn1 Zn 0.386824(11) -0.04644(3) 0.20599(2) 0.01226(8) Uani 1 1 d .
O1 O 0.46737(9) 0.0611(2) 0.14365(13) 0.0172(4) Uani 1 1 d .
O2 O 0.49892(10) 0.2239(3) 0.26891(15) 0.0294(5) Uani 1 1 d .
O3 O 0.76330(10) 0.3071(3) 0.28435(15) 0.0336(5) Uani 1 1 d .
O4 O 0.80682(9) 0.4257(2) 0.15155(14) 0.0231(4) Uani 1 1 d .
O5 O 0.69904(10) 0.2499(3) -0.16718(14) 0.0293(5) Uani 1 1 d .
O6 O 0.59979(9) 0.1033(3) -0.15920(14) 0.0204(4) Uani 1 1 d .
N1 N 0.38798(10) -0.2564(3) 0.11601(17) 0.0172(5) Uani 1 1 d .
N2 N 0.33128(13) -0.7741(3) -0.54461(17) 0.0287(6) Uani 1 1 d .
H2 H 0.3164 -0.7788 -0.6050 0.034 Uiso 1 1 calc R
C1 C 0.50956(12) 0.1604(3) 0.18871(17) 0.0149(6) Uani 1 1 d .
C2 C 0.57693(12) 0.1981(3) 0.13500(19) 0.0131(5) Uani 1 1 d .
C3 C 0.63555(11) 0.2499(3) 0.18706(16) 0.0125(6) Uani 1 1 d .
H3 H 0.6331 0.2579 0.2558 0.015 Uiso 1 1 calc R
C4 C 0.69781(12) 0.2902(3) 0.13978(19) 0.0155(5) Uani 1 1 d .
C5 C 0.76030(11) 0.3455(3) 0.1974(2) 0.0168(5) Uani 1 1 d .
C6 C 0.70109(13) 0.2774(3) 0.03906(18) 0.0166(5) Uani 1 1 d .
H6 H 0.7426 0.3095 0.0059 0.020 Uiso 1 1 calc R
C7 C 0.64382(13) 0.2178(3) -0.01325(19) 0.0153(5) Uani 1 1 d .
C8 C 0.64930(13) 0.1916(3) -0.12100(18) 0.0165(5) Uani 1 1 d .
C9 C 0.58181(13) 0.1766(3) 0.03582(18) 0.0148(5) Uani 1 1 d .
H9 H 0.5429 0.1337 0.0005 0.018 Uiso 1 1 calc R
C10 C 0.38219(14) -0.4199(4) 0.1435(2) 0.0215(6) Uani 1 1 d .
H10 H 0.3726 -0.4439 0.2098 0.026 Uiso 1 1 calc R
C11 C 0.38945(14) -0.5542(4) 0.0802(2) 0.0232(6) Uani 1 1 d .
H11 H 0.3836 -0.6680 0.1026 0.028 Uiso 1 1 calc R
C12 C 0.40540(14) -0.5230(4) -0.0171(2) 0.0207(6) Uani 1 1 d .
C13 C 0.41187(14) -0.3541(4) -0.0454(2) 0.0233(6) Uani 1 1 d .
H13 H 0.4230 -0.3265 -0.1108 0.028 Uiso 1 1 calc R
C14 C 0.40211(14) -0.2265(4) 0.02201(19) 0.0207(6) Uani 1 1 d .
H14 H 0.4055 -0.1114 0.0009 0.025 Uiso 1 1 calc R
C15 C 0.41694(17) -0.6669(4) -0.0880(2) 0.0294(7) Uani 1 1 d .
H15A H 0.3948 -0.7711 -0.0615 0.035 Uiso 1 1 calc R
H15B H 0.4678 -0.6890 -0.0925 0.035 Uiso 1 1 calc R
C16 C 0.38894(14) -0.6375(4) -0.1899(2) 0.0267(7) Uani 1 1 d .
H16A H 0.3376 -0.6211 -0.1871 0.032 Uiso 1 1 calc R
H16B H 0.4100 -0.5326 -0.2172 0.032 Uiso 1 1 calc R
C17 C 0.4056(2) -0.7875(5) -0.2552(2) 0.0377(9) Uani 1 1 d .
H17A H 0.4571 -0.8011 -0.2583 0.045 Uiso 1 1 calc R
H17B H 0.3862 -0.8922 -0.2254 0.045 Uiso 1 1 calc R
C18 C 0.37784(16) -0.7724(4) -0.3572(2) 0.0274(7) Uani 1 1 d .
C19 C 0.30751(16) -0.7969(5) -0.3775(2) 0.0381(8) Uani 1 1 d .
H19 H 0.2749 -0.8130 -0.3262 0.046 Uiso 1 1 calc R
C20 C 0.28537(16) -0.7976(5) -0.4730(2) 0.0416(9) Uani 1 1 d .
H20 H 0.2373 -0.8149 -0.4876 0.050 Uiso 1 1 calc R
C21 C 0.39812(17) -0.7441(5) -0.5282(2) 0.0350(8) Uani 1 1 d .
H21 H 0.4293 -0.7258 -0.5808 0.042 Uiso 1 1 calc R
C22 C 0.42250(16) -0.7396(5) -0.4330(2) 0.0362(8) Uani 1 1 d .
H22 H 0.4702 -0.7138 -0.4205 0.043 Uiso 1 1 calc R
O1W O 0.70413(16) 0.0124(4) 0.3730(2) 0.0722(9) Uani 1 1 d D
H2W1 H 0.7414 -0.0598 0.3614 0.050 Uiso 1 1 d D
H1W1 H 0.7183 0.1119 0.3462 0.050 Uiso 1 1 d D

loop_
_atom_site_aniso_label
_atom_site_aniso_U_11
_atom_site_aniso_U_22
_atom_site_aniso_U_33
_atom_site_aniso_U_23
_atom_site_aniso_U_13
_atom_site_aniso_U_12
Zn1 0.01051(12) 0.01695(13) 0.00932(13) 0.00115(14) -0.00006(15) 0.00029(10)
O1 0.0154(9) 0.0218(10) 0.0144(10) -0.0003(8) 0.0005(7) -0.0061(7)
O2 0.0252(10) 0.0469(14) 0.0160(10) -0.0128(9) 0.0062(8) -0.0126(10)
O3 0.0288(11) 0.0509(14) 0.0210(12) 0.0080(10) -0.0124(9) -0.0171(10)
O4 0.0161(9) 0.0345(12) 0.0186(11) -0.0061(9) 0.0009(8) -0.0089(8)
O5 0.0262(10) 0.0476(14) 0.0141(10) -0.0014(9) 0.0055(9) -0.0157(9)
O6 0.0191(9) 0.0302(11) 0.0119(10) -0.0059(8) 0.0001(7) -0.0052(8)
N1 0.0156(11) 0.0196(12) 0.0163(12) -0.0006(9) -0.0009(9) -0.0018(8)
N2 0.0304(14) 0.0397(15) 0.0161(13) -0.0018(11) -0.0079(11) 0.0092(11)
C1 0.0132(10) 0.0193(12) 0.0121(17) 0.0030(10) -0.0023(9) -0.0030(9)
C2 0.0144(12) 0.0118(12) 0.0133(12) 0.0020(10) -0.0009(10) -0.0006(10)
C3 0.0155(11) 0.0151(11) 0.0069(16) -0.0017(9) 0.0016(9) -0.0020(9)
C4 0.0155(12) 0.0171(13) 0.0139(13) -0.0008(10) -0.0037(10) -0.0009(10)
C5 0.0157(10) 0.0189(11) 0.0158(15) -0.0044(13) -0.0001(12) 0.0008(9)
C6 0.0140(12) 0.0229(14) 0.0129(13) 0.0011(11) 0.0025(10) -0.0019(10)
C7 0.0158(12) 0.0189(13) 0.0113(13) -0.0004(10) 0.0005(10) -0.0007(10)
C8 0.0185(13) 0.0218(13) 0.0091(12) -0.0003(10) -0.0010(10) 0.0012(11)
C9 0.0120(11) 0.0185(13) 0.0140(13) -0.0017(10) -0.0018(10) -0.0007(10)
C10 0.0275(15) 0.0218(14) 0.0153(15) 0.0031(11) 0.0027(11) 0.0003(11)
C11 0.0356(17) 0.0170(14) 0.0169(15) 0.0030(11) -0.0013(12) 0.0005(12)
C12 0.0226(13) 0.0237(14) 0.0158(14) -0.0007(12) -0.0073(11) 0.0025(11)
C13 0.0293(15) 0.0258(15) 0.0149(14) 0.0014(11) -0.0041(11) -0.0044(13)
C14 0.0296(15) 0.0193(14) 0.0134(14) 0.0027(11) -0.0032(11) -0.0060(11)
C15 0.0419(18) 0.0298(16) 0.0165(15) -0.0025(13) -0.0051(13) 0.0128(14)
C16 0.0343(16) 0.0267(16) 0.0192(15) -0.0051(12) -0.0066(12) 0.0091(13)
C17 0.058(2) 0.0326(19) 0.0224(17) -0.0106(14) -0.0125(15) 0.0213(17)
C18 0.0370(17) 0.0234(16) 0.0219(17) -0.0076(13) -0.0111(13) 0.0143(13)
C19 0.0321(17) 0.058(2) 0.0238(17) -0.0053(16) 0.0053(13) 0.0021(16)
C20 0.0229(16) 0.077(3) 0.0250(18) -0.0018(17) -0.0022(13) 0.0015(16)
C21 0.0318(17) 0.052(2) 0.0211(18) 0.0006(16) -0.0020(13) -0.0053(15)
C22 0.0236(16) 0.056(2) 0.0290(18) -0.0068(16) -0.0042(14) 0.0001(16)
O1W 0.070(2) 0.075(2) 0.072(2) 0.0158(17) 0.0141(17) 0.0156(17)

loop_
_atom_type_symbol
_atom_type_description
_atom_type_scat_dispersion_real
_atom_type_scat_dispersion_imag
_atom_type_scat_source
C C 0.0033 0.0016 'International Tables Vol C Tables 4.2.6.8 and 6.1.1.4'
H H 0.0000 0.0000 'International Tables Vol C Tables 4.2.6.8 and 6.1.1.4'
N N 0.0061 0.0033 'International Tables Vol C Tables 4.2.6.8 and 6.1.1.4'
O O 0.0106 0.0060 'International Tables Vol C Tables 4.2.6.8 and 6.1.1.4'
Zn Zn 0.2839 1.4301 'International Tables Vol C Tables 4.2.6.8 and 6.1.1.4'

loop_
_geom_angle_atom_site_label_1
_geom_angle_atom_site_label_2
_geom_angle_atom_site_label_3
_geom_angle
_geom_angle_site_symmetry_1
_geom_angle_site_symmetry_3
O6 Zn1 O4 125.98(8) 2_655 4_455
O6 Zn1 O1 114.74(8) 2_655 .
O4 Zn1 O1 103.90(8) 4_455 .
O6 Zn1 N1 113.16(9) 2_655 .
O4 Zn1 N1 99.49(8) 4_455 .
O1 Zn1 N1 94.11(8) . .
C1 O1 Zn1 123.04(16) . .
C5 O4 Zn1 127.18(19) . 4
C8 O6 Zn1 114.92(16) . 2_654
C10 N1 C14 117.1(2) . .
C10 N1 Zn1 126.3(2) . .
C14 N1 Zn1 116.27(18) . .
C21 N2 C20 122.4(3) . .
O2 C1 O1 125.3(2) . .
O2 C1 C2 120.1(2) . .
O1 C1 C2 114.7(2) . .
C9 C2 C3 119.4(2) . .
C9 C2 C1 121.2(2) . .
C3 C2 C1 119.4(2) . .
C2 C3 C4 120.9(2) . .
C6 C4 C3 119.2(2) . .
C6 C4 C5 120.8(2) . .
C3 C4 C5 120.0(2) . .
O3 C5 O4 125.1(2) . .
O3 C5 C4 118.6(2) . .
O4 C5 C4 116.3(3) . .
C7 C6 C4 120.3(2) . .
C6 C7 C9 119.5(2) . .
C6 C7 C8 120.2(2) . .
C9 C7 C8 120.3(2) . .
O5 C8 O6 123.8(2) . .
O5 C8 C7 120.9(2) . .
O6 C8 C7 115.3(2) . .
C2 C9 C7 120.4(2) . .
N1 C10 C11 123.0(3) . .
C10 C11 C12 119.8(3) . .
C13 C12 C11 117.2(3) . .
C13 C12 C15 121.3(3) . .
C11 C12 C15 121.5(3) . .
C14 C13 C12 119.5(3) . .
N1 C14 C13 123.4(3) . .
C12 C15 C16 115.7(2) . .
C17 C16 C15 110.9(2) . .
C18 C17 C16 114.7(3) . .
C22 C18 C19 118.5(3) . .
C22 C18 C17 120.3(3) . .
C19 C18 C17 121.2(3) . .
C20 C19 C18 119.3(3) . .
N2 C20 C19 120.1(3) . .
N2 C21 C22 119.4(3) . .
C18 C22 C21 120.2(3) . .

loop_
_geom_bond_atom_site_label_1
_geom_bond_atom_site_label_2
_geom_bond_distance
_geom_bond_site_symmetry_2
Zn1 O6 1.9265(19) 2_655
Zn1 O4 1.9487(18) 4_455
Zn1 O1 1.9543(17) .
Zn1 N1 2.060(2) .
O1 C1 1.281(3) .
O2 C1 1.228(3) .
O3 C5 1.237(4) .
O4 C5 1.259(3) .
O4 Zn1 1.9486(18) 4
O5 C8 1.232(3) .
O6 C8 1.285(3) .
O6 Zn1 1.9265(19) 2_654
N1 C10 1.340(4) .
N1 C14 1.343(4) .
N2 C21 1.319(4) .
N2 C20 1.333(4) .
C1 C2 1.514(3) .
C2 C9 1.379(3) .
C2 C3 1.391(3) .
C3 C4 1.393(3) .
C4 C6 1.392(4) .
C4 C5 1.498(3) .
C6 C7 1.392(3) .
C7 C9 1.402(4) .
C7 C8 1.502(4) .
C10 C11 1.374(4) .
C11 C12 1.396(4) .
C12 C13 1.386(4) .
C12 C15 1.508(4) .
C13 C14 1.377(4) .
C15 C16 1.519(4) .
C16 C17 1.514(4) .
C17 C18 1.508(4) .
C18 C22 1.373(5) .
C18 C19 1.386(4) .
C19 C20 1.382(4) .
C21 C22 1.391(4) .
